data_4080794
loop_
_publ_author_name
'Fontaine, Philip P.'
'Figueroa, Ruth'
'McCann, Scott D.'
'Mort, Darrek'
'Klosin, Jerzy'

_publ_section_title
;
 Synthesis and Scale-up of Imino--Enamido Hafnium and Zirconium Olefin
 Polymerization Catalysts
;
_journal_issue 10
_journal_name_full Organometallics
_journal_page_first 2963
_journal_paper_doi 10.1021/om400189w
_journal_volume 32
_journal_year 2013
_chemical_formula_sum 'C25 H42 Hf N2'
_chemical_formula_weight 549.10
_chemical_name_systematic
; 
 ? 
;
_space_group_IT_number 14
_symmetry_cell_setting monoclinic
_symmetry_space_group_name_Hall '-P 2ybc'
_symmetry_space_group_name_H-M 'P 1 21/c 1'
_atom_sites_solution_hydrogens geom
_atom_sites_solution_primary direct
_atom_sites_solution_secondary difmap
_audit_creation_method SHELXL-97
_cell_angle_alpha 90.00
_cell_angle_beta 110.2520(10)
_cell_angle_gamma 90.00
_cell_formula_units_Z 4
_cell_length_a 13.5113(4)
_cell_length_b 10.1690(3)
_cell_length_c 19.3016(6)
_cell_measurement_reflns_used 9816
_cell_measurement_temperature 100(2)
_cell_measurement_theta_max 27.99
_cell_measurement_theta_min 2.25
_cell_volume 2488.02(13)
_computing_cell_refinement 'Bruker SAINT'
_computing_data_collection 'Bruker APEX2'
_computing_data_reduction 'Bruker SAINT'
_computing_molecular_graphics 'Bruker SHELXTL'
_computing_publication_material 'Bruker SHELXTL'
_computing_structure_refinement 'SHELXL-97 (Sheldrick, 2008)'
_computing_structure_solution 'SHELXS-97 (Sheldrick, 2008)'
_diffrn_ambient_temperature 100(2)
_diffrn_measured_fraction_theta_full 1.000
_diffrn_measured_fraction_theta_max 1.000
_diffrn_measurement_device_type 'Bruker APEX-II CCD'
_diffrn_measurement_method '\f and \w scans'
_diffrn_radiation_monochromator graphite
_diffrn_radiation_source 'fine-focus sealed tube'
_diffrn_radiation_type MoK\a
_diffrn_radiation_wavelength 0.71073
_diffrn_reflns_av_R_equivalents 0.0174
_diffrn_reflns_av_sigmaI/netI 0.0096
_diffrn_reflns_limit_h_max 17
_diffrn_reflns_limit_h_min -17
_diffrn_reflns_limit_k_max 13
_diffrn_reflns_limit_k_min -13
_diffrn_reflns_limit_l_max 25
_diffrn_reflns_limit_l_min -25
_diffrn_reflns_number 43413
_diffrn_reflns_theta_full 27.50
_diffrn_reflns_theta_max 27.50
_diffrn_reflns_theta_min 1.61
_exptl_absorpt_coefficient_mu 4.205
_exptl_absorpt_correction_T_max 0.3208
_exptl_absorpt_correction_T_min 0.2374
_exptl_absorpt_correction_type none
_exptl_crystal_colour yellow
_exptl_crystal_density_diffrn 1.466
_exptl_crystal_density_meas 0
_exptl_crystal_density_method 'not measured'
_exptl_crystal_description block
_exptl_crystal_F_000 1112
_exptl_crystal_size_max 0.48
_exptl_crystal_size_mid 0.42
_exptl_crystal_size_min 0.35
_refine_diff_density_max 0.479
_refine_diff_density_min -0.445
_refine_diff_density_rms 0.058
_refine_ls_extinction_coef 0.00038(4)
_refine_ls_extinction_expression Fc^*^=kFc[1+0.001xFc^2^\l^3^/sin(2\q)]^-1/4^
_refine_ls_extinction_method SHELXL
_refine_ls_goodness_of_fit_ref 1.167
_refine_ls_hydrogen_treatment mixed
_refine_ls_matrix_type full
_refine_ls_number_parameters 262
_refine_ls_number_reflns 5716
_refine_ls_number_restraints 0
_refine_ls_restrained_S_all 1.167
_refine_ls_R_factor_all 0.0144
_refine_ls_R_factor_gt 0.0133
_refine_ls_shift/su_max 0.003
_refine_ls_shift/su_mean 0.000
_refine_ls_structure_factor_coef Fsqd
_refine_ls_weighting_details 'calc w=1/[\s^2^(Fo^2^)+(0.0107P)^2^+2.0804P] where P=(Fo^2^+2Fc^2^)/3'
_refine_ls_weighting_scheme calc
_refine_ls_wR_factor_gt 0.0309
_refine_ls_wR_factor_ref 0.0312
_reflns_number_gt 5470
_reflns_number_total 5716
_reflns_threshold_expression >2sigma(I)
_cod_data_source_file om400189w_si_002.cif
_cod_data_source_block 13
_cod_depositor_comments
;
The following automatic conversions were performed:

'_symmetry_cell_setting' value 'Monoclinic' changed to 'monoclinic'
according to /home/saulius/struct/CIF-dictionaries/cif_core.dic
dictionary named 'cif_core.dic' version 2.3.1 from 2005-06-27.

Automatic conversion script
Id: cif_fix_values 1891 2012-01-12 08:04:46Z andrius 
;
_cod_original_sg_symbol_H-M P2(1)/c
_cod_database_code 4080794

loop_
_symmetry_equiv_pos_as_xyz
'x, y, z'
'-x, y+1/2, -z+1/2'
'-x, -y, -z'
'x, -y-1/2, z-1/2'

loop_
_atom_site_label
_atom_site_type_symbol
_atom_site_fract_x
_atom_site_fract_y
_atom_site_fract_z
_atom_site_U_iso_or_equiv
_atom_site_adp_type
_atom_site_occupancy
_atom_site_symmetry_multiplicity
_atom_site_calc_flag
_atom_site_refinement_flags
Hf1 Hf 0.368950(5) 0.165590(6) 0.330604(3) 0.00998(3) Uani 1 1 d .
N1 N 0.45566(10) 0.33610(13) 0.37448(7) 0.0121(3) Uani 1 1 d .
N2 N 0.26976(10) 0.35530(13) 0.28100(7) 0.0097(3) Uani 1 1 d .
C1 C 0.41974(12) 0.46356(15) 0.35950(8) 0.0108(3) Uani 1 1 d .
C2 C 0.46962(13) 0.57674(16) 0.38882(9) 0.0136(3) Uani 1 1 d .
H2A H 0.5390 0.5712 0.4240 0.016 Uiso 1 1 calc R
C3 C 0.42110(13) 0.71020(16) 0.36870(10) 0.0157(3) Uani 1 1 d .
H3A H 0.4454 0.7495 0.3305 0.019 Uiso 1 1 calc R
H3B H 0.4449 0.7678 0.4127 0.019 Uiso 1 1 calc R
C4 C 0.30102(13) 0.70324(16) 0.33971(10) 0.0159(3) Uani 1 1 d .
H4A H 0.2715 0.7901 0.3199 0.019 Uiso 1 1 calc R
H4B H 0.2757 0.6807 0.3806 0.019 Uiso 1 1 calc R
C5 C 0.26295(13) 0.59937(16) 0.27884(9) 0.0136(3) Uani 1 1 d .
H5A H 0.1853 0.5910 0.2633 0.016 Uiso 1 1 calc R
H5B H 0.2806 0.6280 0.2355 0.016 Uiso 1 1 calc R
C6 C 0.31281(12) 0.46821(15) 0.30473(8) 0.0100(3) Uani 1 1 d .
C7 C 0.56137(12) 0.31957(16) 0.42924(9) 0.0135(3) Uani 1 1 d .
H7A H 0.5697 0.2270 0.4461 0.016 Uiso 1 1 calc R
H7B H 0.5674 0.3755 0.4725 0.016 Uiso 1 1 calc R
C8 C 0.65199(13) 0.35399(17) 0.40181(9) 0.0148(3) Uani 1 1 d .
H8A H 0.6563 0.2869 0.3658 0.018 Uiso 1 1 calc R
H8B H 0.6379 0.4402 0.3764 0.018 Uiso 1 1 calc R
C9 C 0.75643(13) 0.35971(18) 0.46597(9) 0.0173(3) Uani 1 1 d .
H9A H 0.7667 0.2756 0.4934 0.021 Uiso 1 1 calc R
H9B H 0.7525 0.4306 0.5001 0.021 Uiso 1 1 calc R
C10 C 0.85190(14) 0.38408(19) 0.44295(10) 0.0215(4) Uani 1 1 d .
H10A H 0.9163 0.3811 0.4866 0.032 Uiso 1 1 calc R
H10B H 0.8456 0.4707 0.4196 0.032 Uiso 1 1 calc R
H10C H 0.8552 0.3161 0.4078 0.032 Uiso 1 1 calc R
C11 C 0.16355(12) 0.35232(15) 0.22783(9) 0.0109(3) Uani 1 1 d .
C12 C 0.08060(13) 0.32766(16) 0.25388(9) 0.0127(3) Uani 1 1 d .
C13 C -0.02148(13) 0.32050(17) 0.20212(10) 0.0170(3) Uani 1 1 d .
H13A H -0.0793 0.3058 0.2185 0.020 Uiso 1 1 calc R
C14 C -0.03976(13) 0.33451(18) 0.12744(10) 0.0195(4) Uani 1 1 d .
H14A H -0.1097 0.3292 0.0930 0.023 Uiso 1 1 calc R
C15 C 0.04358(14) 0.35627(17) 0.10287(9) 0.0177(3) Uani 1 1 d .
H15A H 0.0302 0.3646 0.0514 0.021 Uiso 1 1 calc R
C16 C 0.14703(13) 0.36628(16) 0.15223(9) 0.0129(3) Uani 1 1 d .
C17 C 0.09914(13) 0.31224(17) 0.33567(9) 0.0152(3) Uani 1 1 d .
H17A H 0.1753 0.2905 0.3612 0.018 Uiso 1 1 calc R
C18 C 0.07661(16) 0.44176(19) 0.36809(10) 0.0230(4) Uani 1 1 d .
H18A H 0.0902 0.4305 0.4210 0.035 Uiso 1 1 calc R
H18B H 0.0027 0.4665 0.3432 0.035 Uiso 1 1 calc R
H18C H 0.1225 0.5110 0.3608 0.035 Uiso 1 1 calc R
C19 C 0.03363(17) 0.20099(19) 0.35166(11) 0.0248(4) Uani 1 1 d .
H19A H 0.0551 0.1877 0.4051 0.037 Uiso 1 1 calc R
H19B H 0.0453 0.1198 0.3282 0.037 Uiso 1 1 calc R
H19C H -0.0413 0.2244 0.3318 0.037 Uiso 1 1 calc R
C20 C 0.23698(13) 0.38910(17) 0.12346(9) 0.0158(3) Uani 1 1 d .
H20A H 0.3010 0.4125 0.1666 0.019 Uiso 1 1 calc R
C21 C 0.21409(15) 0.50346(19) 0.06881(10) 0.0227(4) Uani 1 1 d .
H21A H 0.1961 0.5819 0.0915 0.034 Uiso 1 1 calc R
H21B H 0.1548 0.4804 0.0242 0.034 Uiso 1 1 calc R
H21C H 0.2767 0.5214 0.0557 0.034 Uiso 1 1 calc R
C22 C 0.26252(18) 0.26449(19) 0.08818(12) 0.0288(4) Uani 1 1 d .
H22A H 0.2824 0.1937 0.1249 0.043 Uiso 1 1 calc R
H22B H 0.3211 0.2823 0.0707 0.043 Uiso 1 1 calc R
H22C H 0.2003 0.2378 0.0465 0.043 Uiso 1 1 calc R
C23 C 0.36105(15) 0.07015(18) 0.43173(9) 0.0195(4) Uani 1 1 d .
H23A H 0.3631 -0.0256 0.4265 0.029 Uiso 1 1 calc R
H23B H 0.2953 0.0953 0.4389 0.029 Uiso 1 1 calc R
H23C H 0.4213 0.0985 0.4745 0.029 Uiso 1 1 calc R
C24 C 0.49176(14) 0.06190(18) 0.29970(10) 0.0211(4) Uani 1 1 d .
H24A H 0.5569 0.0568 0.3427 0.032 Uiso 1 1 calc R
H24B H 0.5054 0.1101 0.2600 0.032 Uiso 1 1 calc R
H24C H 0.4674 -0.0271 0.2828 0.032 Uiso 1 1 calc R
C25 C 0.22679(13) 0.06274(16) 0.24852(9) 0.0141(3) Uani 1 1 d .
H25A H 0.2464 -0.0270 0.2399 0.021 Uiso 1 1 calc R
H25B H 0.2035 0.1114 0.2018 0.021 Uiso 1 1 calc R
H25C H 0.1693 0.0596 0.2685 0.021 Uiso 1 1 calc R

loop_
_atom_site_aniso_label
_atom_site_aniso_U_11
_atom_site_aniso_U_22
_atom_site_aniso_U_33
_atom_site_aniso_U_23
_atom_site_aniso_U_13
_atom_site_aniso_U_12
Hf1 0.01095(4) 0.00869(4) 0.01051(4) 0.00052(2) 0.00397(2) 0.00101(2)
N1 0.0098(6) 0.0117(6) 0.0131(6) -0.0001(5) 0.0018(5) 0.0004(5)
N2 0.0093(6) 0.0099(6) 0.0098(6) 0.0004(5) 0.0030(5) 0.0002(5)
C1 0.0096(7) 0.0124(7) 0.0110(7) 0.0004(6) 0.0041(6) 0.0007(6)
C2 0.0100(7) 0.0141(8) 0.0156(7) -0.0017(6) 0.0030(6) -0.0013(6)
C3 0.0148(8) 0.0105(7) 0.0200(8) -0.0030(6) 0.0037(6) -0.0035(6)
C4 0.0145(8) 0.0105(7) 0.0222(8) -0.0016(6) 0.0060(7) 0.0015(6)
C5 0.0129(8) 0.0104(7) 0.0153(7) 0.0009(6) 0.0018(6) 0.0003(6)
C6 0.0106(7) 0.0103(7) 0.0103(7) 0.0004(5) 0.0053(6) -0.0005(6)
C7 0.0108(7) 0.0152(8) 0.0127(7) 0.0009(6) 0.0017(6) 0.0015(6)
C8 0.0120(7) 0.0177(8) 0.0134(7) 0.0011(6) 0.0028(6) 0.0028(6)
C9 0.0115(8) 0.0236(9) 0.0151(8) 0.0003(7) 0.0025(6) 0.0006(6)
C10 0.0137(8) 0.0261(9) 0.0252(9) 0.0001(7) 0.0071(7) 0.0004(7)
C11 0.0096(7) 0.0080(7) 0.0130(7) -0.0004(6) 0.0012(6) -0.0001(5)
C12 0.0119(7) 0.0110(7) 0.0147(7) -0.0001(6) 0.0039(6) 0.0005(6)
C13 0.0108(8) 0.0157(8) 0.0233(8) -0.0006(7) 0.0043(6) -0.0017(6)
C14 0.0117(8) 0.0203(9) 0.0198(8) -0.0015(7) -0.0028(6) -0.0013(7)
C15 0.0184(8) 0.0182(8) 0.0126(7) -0.0014(6) 0.0002(6) -0.0010(7)
C16 0.0139(8) 0.0104(7) 0.0134(7) -0.0002(6) 0.0035(6) -0.0004(6)
C17 0.0118(7) 0.0191(8) 0.0156(8) 0.0021(6) 0.0059(6) -0.0002(6)
C18 0.0282(10) 0.0231(9) 0.0193(9) -0.0070(7) 0.0101(7) -0.0071(8)
C19 0.0340(11) 0.0215(9) 0.0256(9) -0.0008(7) 0.0186(8) -0.0062(8)
C20 0.0161(8) 0.0187(8) 0.0127(7) 0.0021(6) 0.0052(6) -0.0007(7)
C21 0.0295(10) 0.0189(8) 0.0225(9) 0.0048(7) 0.0127(7) 0.0001(8)
C22 0.0379(12) 0.0209(10) 0.0383(11) 0.0064(8) 0.0268(10) 0.0077(8)
C23 0.0241(9) 0.0194(9) 0.0164(8) 0.0029(7) 0.0087(7) 0.0019(7)
C24 0.0202(9) 0.0196(9) 0.0264(9) -0.0052(7) 0.0114(7) 0.0010(7)
C25 0.0143(8) 0.0132(8) 0.0135(7) 0.0033(6) 0.0032(6) 0.0023(6)

loop_
_atom_type_symbol
_atom_type_description
_atom_type_scat_dispersion_real
_atom_type_scat_dispersion_imag
_atom_type_scat_source
C C 0.0033 0.0016 'International Tables Vol C Tables 4.2.6.8 and 6.1.1.4'
H H 0.0000 0.0000 'International Tables Vol C Tables 4.2.6.8 and 6.1.1.4'
N N 0.0061 0.0033 'International Tables Vol C Tables 4.2.6.8 and 6.1.1.4'
Hf Hf -0.5830 6.1852 'International Tables Vol C Tables 4.2.6.8 and 6.1.1.4'

loop_
_geom_angle_atom_site_label_1
_geom_angle_atom_site_label_2
_geom_angle_atom_site_label_3
_geom_angle
N1 Hf1 C24 97.83(6)
N1 Hf1 C23 101.34(6)
C24 Hf1 C23 107.32(7)
N1 Hf1 C25 151.43(5)
C24 Hf1 C25 97.13(6)
C23 Hf1 C25 97.21(6)
N1 Hf1 N2 69.34(5)
C24 Hf1 N2 130.88(6)
C23 Hf1 N2 121.53(6)
C25 Hf1 N2 82.48(5)
C1 N1 C7 116.37(13)
C1 N1 Hf1 125.78(10)
C7 N1 Hf1 117.74(10)
C6 N2 C11 118.84(13)
C6 N2 Hf1 117.33(10)
C11 N2 Hf1 123.80(10)
C2 C1 N1 128.52(14)
C2 C1 C6 119.83(14)
N1 C1 C6 111.65(13)
C1 C2 C3 123.46(14)
C1 C2 H2A 118.3
C3 C2 H2A 118.3
C2 C3 C4 111.57(14)
C2 C3 H3A 109.3
C4 C3 H3A 109.3
C2 C3 H3B 109.3
C4 C3 H3B 109.3
H3A C3 H3B 108.0
C3 C4 C5 110.25(13)
C3 C4 H4A 109.6
C5 C4 H4A 109.6
C3 C4 H4B 109.6
C5 C4 H4B 109.6
H4A C4 H4B 108.1
C6 C5 C4 111.42(13)
C6 C5 H5A 109.3
C4 C5 H5A 109.3
C6 C5 H5B 109.3
C4 C5 H5B 109.3
H5A C5 H5B 108.0
N2 C6 C1 115.83(14)
N2 C6 C5 125.09(14)
C1 C6 C5 119.06(13)
N1 C7 C8 114.89(13)
N1 C7 H7A 108.5
C8 C7 H7A 108.5
N1 C7 H7B 108.5
C8 C7 H7B 108.5
H7A C7 H7B 107.5
C9 C8 C7 110.73(13)
C9 C8 H8A 109.5
C7 C8 H8A 109.5
C9 C8 H8B 109.5
C7 C8 H8B 109.5
H8A C8 H8B 108.1
C8 C9 C10 114.14(14)
C8 C9 H9A 108.7
C10 C9 H9A 108.7
C8 C9 H9B 108.7
C10 C9 H9B 108.7
H9A C9 H9B 107.6
C9 C10 H10A 109.5
C9 C10 H10B 109.5
H10A C10 H10B 109.5
C9 C10 H10C 109.5
H10A C10 H10C 109.5
H10B C10 H10C 109.5
C12 C11 C16 122.13(14)
C12 C11 N2 118.00(14)
C16 C11 N2 119.77(14)
C13 C12 C11 117.85(15)
C13 C12 C17 120.32(15)
C11 C12 C17 121.81(14)
C14 C13 C12 121.06(16)
C14 C13 H13A 119.5
C12 C13 H13A 119.5
C15 C14 C13 120.08(16)
C15 C14 H14A 120.0
C13 C14 H14A 120.0
C14 C15 C16 121.29(16)
C14 C15 H15A 119.4
C16 C15 H15A 119.4
C15 C16 C11 117.58(15)
C15 C16 C20 120.02(15)
C11 C16 C20 122.39(14)
C12 C17 C19 112.75(14)
C12 C17 C18 110.55(14)
C19 C17 C18 109.99(14)
C12 C17 H17A 107.8
C19 C17 H17A 107.8
C18 C17 H17A 107.8
C17 C18 H18A 109.5
C17 C18 H18B 109.5
H18A C18 H18B 109.5
C17 C18 H18C 109.5
H18A C18 H18C 109.5
H18B C18 H18C 109.5
C17 C19 H19A 109.5
C17 C19 H19B 109.5
H19A C19 H19B 109.5
C17 C19 H19C 109.5
H19A C19 H19C 109.5
H19B C19 H19C 109.5
C16 C20 C21 111.86(14)
C16 C20 C22 111.58(15)
C21 C20 C22 110.20(15)
C16 C20 H20A 107.7
C21 C20 H20A 107.7
C22 C20 H20A 107.7
C20 C21 H21A 109.5
C20 C21 H21B 109.5
H21A C21 H21B 109.5
C20 C21 H21C 109.5
H21A C21 H21C 109.5
H21B C21 H21C 109.5
C20 C22 H22A 109.5
C20 C22 H22B 109.5
H22A C22 H22B 109.5
C20 C22 H22C 109.5
H22A C22 H22C 109.5
H22B C22 H22C 109.5
Hf1 C23 H23A 109.5
Hf1 C23 H23B 109.5
H23A C23 H23B 109.5
Hf1 C23 H23C 109.5
H23A C23 H23C 109.5
H23B C23 H23C 109.5
Hf1 C24 H24A 109.5
Hf1 C24 H24B 109.5
H24A C24 H24B 109.5
Hf1 C24 H24C 109.5
H24A C24 H24C 109.5
H24B C24 H24C 109.5
Hf1 C25 H25A 109.5
Hf1 C25 H25B 109.5
H25A C25 H25B 109.5
Hf1 C25 H25C 109.5
H25A C25 H25C 109.5
H25B C25 H25C 109.5

loop_
_geom_bond_atom_site_label_1
_geom_bond_atom_site_label_2
_geom_bond_distance
Hf1 N1 2.0998(13)
Hf1 C24 2.2150(17)
Hf1 C23 2.2153(17)
Hf1 C25 2.2774(16)
Hf1 N2 2.3550(13)
N1 C1 1.379(2)
N1 C7 1.463(2)
N2 C6 1.297(2)
N2 C11 1.4470(19)
C1 C2 1.355(2)
C1 C6 1.466(2)
C2 C3 1.499(2)
C2 H2A 0.9500
C3 C4 1.524(2)
C3 H3A 0.9900
C3 H3B 0.9900
C4 C5 1.530(2)
C4 H4A 0.9900
C4 H4B 0.9900
C5 C6 1.500(2)
C5 H5A 0.9900
C5 H5B 0.9900
C7 C8 1.533(2)
C7 H7A 0.9900
C7 H7B 0.9900
C8 C9 1.523(2)
C8 H8A 0.9900
C8 H8B 0.9900
C9 C10 1.523(2)
C9 H9A 0.9900
C9 H9B 0.9900
C10 H10A 0.9800
C10 H10B 0.9800
C10 H10C 0.9800
C11 C12 1.401(2)
C11 C16 1.405(2)
C12 C13 1.397(2)
C12 C17 1.518(2)
C13 C14 1.383(3)
C13 H13A 0.9500
C14 C15 1.383(3)
C14 H14A 0.9500
C15 C16 1.396(2)
C15 H15A 0.9500
C16 C20 1.519(2)
C17 C19 1.532(2)
C17 C18 1.533(2)
C17 H17A 1.0000
C18 H18A 0.9800
C18 H18B 0.9800
C18 H18C 0.9800
C19 H19A 0.9800
C19 H19B 0.9800
C19 H19C 0.9800
C20 C21 1.528(2)
C20 C22 1.533(3)
C20 H20A 1.0000
C21 H21A 0.9800
C21 H21B 0.9800
C21 H21C 0.9800
C22 H22A 0.9800
C22 H22B 0.9800
C22 H22C 0.9800
C23 H23A 0.9800
C23 H23B 0.9800
C23 H23C 0.9800
C24 H24A 0.9800
C24 H24B 0.9800
C24 H24C 0.9800
C25 H25A 0.9800
C25 H25B 0.9800
C25 H25C 0.9800

loop_
_geom_torsion_atom_site_label_1
_geom_torsion_atom_site_label_2
_geom_torsion_atom_site_label_3
_geom_torsion_atom_site_label_4
_geom_torsion
C24 Hf1 N1 C1 133.52(13)
C23 Hf1 N1 C1 -116.96(13)
C25 Hf1 N1 C1 12.5(2)
N2 Hf1 N1 C1 2.66(12)
C24 Hf1 N1 C7 -50.43(12)
C23 Hf1 N1 C7 59.09(12)
C25 Hf1 N1 C7 -171.40(11)
N2 Hf1 N1 C7 178.72(12)
N1 Hf1 N2 C6 -1.70(11)
C24 Hf1 N2 C6 -84.01(13)
C23 Hf1 N2 C6 89.18(13)
C25 Hf1 N2 C6 -176.95(12)
N1 Hf1 N2 C11 -179.78(13)
C24 Hf1 N2 C11 97.91(13)
C23 Hf1 N2 C11 -88.90(13)
C25 Hf1 N2 C11 4.97(12)
C7 N1 C1 C2 0.1(2)
Hf1 N1 C1 C2 176.22(13)
C7 N1 C1 C6 -179.27(13)
Hf1 N1 C1 C6 -3.17(19)
N1 C1 C2 C3 -178.99(16)
C6 C1 C2 C3 0.4(2)
C1 C2 C3 C4 24.1(2)
C2 C3 C4 C5 -50.69(19)
C3 C4 C5 C6 54.61(18)
C11 N2 C6 C1 178.91(13)
Hf1 N2 C6 C1 0.73(17)
C11 N2 C6 C5 -2.9(2)
Hf1 N2 C6 C5 178.88(12)
C2 C1 C6 N2 -178.18(14)
N1 C1 C6 N2 1.3(2)
C2 C1 C6 C5 3.6(2)
N1 C1 C6 C5 -177.00(13)
C4 C5 C6 N2 150.45(15)
C4 C5 C6 C1 -31.5(2)
C1 N1 C7 C8 -75.12(18)
Hf1 N1 C7 C8 108.45(13)
N1 C7 C8 C9 168.86(14)
C7 C8 C9 C10 176.00(15)
C6 N2 C11 C12 -99.08(17)
Hf1 N2 C11 C12 78.97(16)
C6 N2 C11 C16 84.60(19)
Hf1 N2 C11 C16 -97.35(15)
C16 C11 C12 C13 -1.7(2)
N2 C11 C12 C13 -177.91(14)
C16 C11 C12 C17 179.79(15)
N2 C11 C12 C17 3.6(2)
C11 C12 C13 C14 1.4(2)
C17 C12 C13 C14 179.91(16)
C12 C13 C14 C15 -0.1(3)
C13 C14 C15 C16 -0.8(3)
C14 C15 C16 C11 0.5(3)
C14 C15 C16 C20 179.50(16)
C12 C11 C16 C15 0.8(2)
N2 C11 C16 C15 176.92(14)
C12 C11 C16 C20 -178.19(15)
N2 C11 C16 C20 -2.0(2)
C13 C12 C17 C19 42.6(2)
C11 C12 C17 C19 -138.89(16)
C13 C12 C17 C18 -80.96(19)
C11 C12 C17 C18 97.53(18)
C15 C16 C20 C21 49.9(2)
C11 C16 C20 C21 -131.16(16)
C15 C16 C20 C22 -74.1(2)
C11 C16 C20 C22 104.87(18)
